data_7123095
loop_
_publ_author_name
'Yang, Jie'
'Zhu, Yifan'
'Tse, Anfernee Kai-Wing'
'Zhou, Xinghua'
'Chen, Yang'
'Tse, Yu Chung'
'Wong, Keith Man-Chung'
'Ho, Chun-Yu'

_publ_section_title
;
 Synthesis and study of Au(iii)--indolizine derivatives: turn-on
 luminescence by photo-induced controlled release
;
_journal_name_full 'Chemical Communications'
_journal_paper_doi 10.1039/C8CC10177A
_journal_year 2019
_chemical_formula_moiety 'C13 H11 Au Cl3 N O S'
_chemical_formula_sum 'C13 H11 Au Cl3 N O S'
_chemical_formula_weight 532.60
_space_group_crystal_system monoclinic
_space_group_IT_number 14
_space_group_name_Hall '-P 2yn'
_space_group_name_H-M_alt 'P 1 21/n 1'
_symmetry_space_group_name_Hall '-P 2yn'
_symmetry_space_group_name_H-M 'P 1 21/n 1'
_atom_sites_solution_hydrogens geom
_atom_sites_solution_primary dual
_audit_creation_date 2017-07-28
_audit_creation_method
;
Olex2 1.2
(compiled 2017.07.20 svn.r3457 for OlexSys, GUI svn.r5370)
;
_audit_update_record
;
2018-08-13 deposited with the CCDC.    2019-02-18 downloaded from the CCDC.
;
_cell_angle_alpha 90
_cell_angle_beta 95.192(3)
_cell_angle_gamma 90
_cell_formula_units_Z 4
_cell_length_a 10.7208(7)
_cell_length_b 9.0408(6)
_cell_length_c 15.6932(11)
_cell_measurement_reflns_used 9974
_cell_measurement_temperature 100
_cell_measurement_theta_max 25.84
_cell_measurement_theta_min 2.41
_cell_volume 1514.82(18)
_computing_cell_refinement 'SAINT v8.37A (Bruker, 2015)'
_computing_data_reduction 'SAINT v8.37A (Bruker, 2015)'
_computing_molecular_graphics 'Olex2 (Dolomanov et al., 2009)'
_computing_publication_material 'Olex2 (Dolomanov et al., 2009)'
_computing_structure_refinement 'XL (Sheldrick, 2008)'
_computing_structure_solution 'XT (Sheldrick, 2015)'
_diffrn_ambient_temperature 100.0
_diffrn_detector 'Bruker PHOTO 100 area detector'
_diffrn_detector_area_resol_mean 7.9
_diffrn_detector_type 'CCD area detector'
_diffrn_measured_fraction_theta_full 0.998
_diffrn_measured_fraction_theta_max 0.994
_diffrn_measurement_device 'three-circle diffractometer'
_diffrn_measurement_device_type 'Bruker PHOTO 100 area detector'
_diffrn_measurement_method '\w and \f scans'
_diffrn_radiation_monochromator 'mirror optics'
_diffrn_radiation_probe x-ray
_diffrn_radiation_type MoK\a
_diffrn_radiation_wavelength 0.71073
_diffrn_reflns_av_R_equivalents 0.0613
_diffrn_reflns_av_unetI/netI 0.0496
_diffrn_reflns_Laue_measured_fraction_full 0.998
_diffrn_reflns_Laue_measured_fraction_max 0.994
_diffrn_reflns_limit_h_max 13
_diffrn_reflns_limit_h_min -13
_diffrn_reflns_limit_k_max 10
_diffrn_reflns_limit_k_min -11
_diffrn_reflns_limit_l_max 20
_diffrn_reflns_limit_l_min -19
_diffrn_reflns_number 18542
_diffrn_reflns_point_group_measured_fraction_full 0.998
_diffrn_reflns_point_group_measured_fraction_max 0.994
_diffrn_reflns_theta_full 25.242
_diffrn_reflns_theta_max 27.518
_diffrn_reflns_theta_min 2.211
_diffrn_source 'microfocus sealed X-ray tube'
_diffrn_source_type 'Incoatec I\ms'
_diffrn_standards_number 0
_exptl_absorpt_coefficient_mu 10.371
_exptl_absorpt_correction_T_max 0.2616
_exptl_absorpt_correction_T_min 0.1177
_exptl_absorpt_correction_type multi-scan
_exptl_absorpt_process_details
'SADABS-2014/5 (Bruker,2014/5) was used for absorption correction. wR2(int) was 0.1710 before and 0.0852 after correction. The Ratio of minimum to maximum transmission is 0.4499. The \l/2 correction factor is Not present.'
_exptl_crystal_colour yellow
_exptl_crystal_colour_primary yellow
_exptl_crystal_density_diffrn 2.335
_exptl_crystal_description needle
_exptl_crystal_F_000 1000
_exptl_crystal_preparation Luminescent
_exptl_crystal_size_max 0.36
_exptl_crystal_size_mid 0.16
_exptl_crystal_size_min 0.08
_refine_diff_density_max 1.966
_refine_diff_density_min -2.638
_refine_diff_density_rms 0.273
_refine_ls_extinction_method none
_refine_ls_goodness_of_fit_ref 1.051
_refine_ls_hydrogen_treatment constr
_refine_ls_matrix_type full
_refine_ls_number_parameters 183
_refine_ls_number_reflns 3462
_refine_ls_number_restraints 0
_refine_ls_restrained_S_all 1.051
_refine_ls_R_factor_all 0.0421
_refine_ls_R_factor_gt 0.0356
_refine_ls_shift/su_max 0.001
_refine_ls_shift/su_mean 0.000
_refine_ls_structure_factor_coef Fsqd
_refine_ls_weighting_details 'w=1/[\s^2^(Fo^2^)+(0.0604P)^2^+1.7731P] where P=(Fo^2^+2Fc^2^)/3'
_refine_ls_weighting_scheme calc
_refine_ls_wR_factor_gt 0.0934
_refine_ls_wR_factor_ref 0.0973
_reflns_Friedel_coverage 0.000
_reflns_number_gt 3067
_reflns_number_total 3462
_reflns_threshold_expression 'I > 2\s(I)'
_cod_data_source_file c8cc10177a2.cif
_cod_data_source_block mo_cxy0099_0m
_cod_database_code 7123095
_shelx_shelxl_version_number 2014/7
_shelx_space_group_comment
;
The symmetry employed for this shelxl refinement is uniquely defined
by the following loop, which should always be used as a source of
symmetry information in preference to the above space-group names.
They are only intended as comments.
;
_shelx_estimated_absorpt_t_max 0.491
_shelx_estimated_absorpt_t_min 0.118
_olex2_refinement_description
;
1. Fixed Uiso
 At 1.2 times of:
  All C(H) groups
 At 1.5 times of:
  All C(H,H,H) groups, All O(H) groups
2.a Aromatic/amide H refined with riding coordinates:
 C5(H5), C6(H6), C7(H7), C8(H8), C11(H11), C12(H12), C13(H13)
2.b Idealised Me refined as rotating group:
 C3(H3A,H3B,H3C)
2.c Idealised tetrahedral OH refined as rotating group:
 O006(H006)
;
_olex2_submission_special_instructions 'No special instructions were received'

loop_
_space_group_symop_operation_xyz
'x, y, z'
'-x+1/2, y+1/2, -z+1/2'
'-x, -y, -z'
'x-1/2, -y-1/2, z-1/2'

loop_
_atom_site_label
_atom_site_type_symbol
_atom_site_fract_x
_atom_site_fract_y
_atom_site_fract_z
_atom_site_U_iso_or_equiv
_atom_site_adp_type
_atom_site_occupancy
_atom_site_site_symmetry_order
_atom_site_calc_flag
_atom_site_refinement_flags_posn
Au1 Au 0.40669(2) 0.56246(2) 0.71295(2) 0.01328(10) Uani 1 1 d .
Cl1 Cl 0.50567(14) 0.69443(15) 0.61377(9) 0.0228(3) Uani 1 1 d .
Cl2 Cl 0.49076(14) 0.71719(14) 0.82454(9) 0.0213(3) Uani 1 1 d .
Cl3 Cl 0.31276(15) 0.41697(15) 0.80769(9) 0.0212(3) Uani 1 1 d .
S1 S 0.63198(15) 0.03519(16) 0.75290(10) 0.0209(3) Uani 1 1 d .
O006 O 0.1183(4) 0.4992(5) 0.6007(3) 0.0255(9) Uani 1 1 d .
H006 H 0.0854 0.4264 0.6232 0.038 Uiso 1 1 calc GR
N1 N 0.3032(5) 0.2092(5) 0.5477(3) 0.0154(9) Uani 1 1 d .
C1 C 0.3400(6) 0.4212(5) 0.6225(4) 0.0144(11) Uani 1 1 d .
C2 C 0.2257(6) 0.4510(6) 0.5599(4) 0.0187(12) Uani 1 1 d .
C3 C 0.2480(8) 0.5659(6) 0.4930(4) 0.0304(17) Uani 1 1 d .
H3A H 0.1746 0.5714 0.4511 0.046 Uiso 1 1 calc GR
H3B H 0.3218 0.5385 0.4640 0.046 Uiso 1 1 calc GR
H3C H 0.2620 0.6625 0.5206 0.046 Uiso 1 1 calc GR
C4 C 0.2083(6) 0.2997(6) 0.5179(3) 0.0184(11) Uani 1 1 d .
C5 C 0.1168(7) 0.2497(7) 0.4577(4) 0.0243(13) Uani 1 1 d .
H5 H 0.0489 0.3117 0.4376 0.029 Uiso 1 1 calc R
C6 C 0.1260(7) 0.1068(7) 0.4271(4) 0.0274(14) Uani 1 1 d .
H6 H 0.0641 0.0696 0.3855 0.033 Uiso 1 1 calc R
C7 C 0.2259(6) 0.0181(7) 0.4574(4) 0.0249(13) Uani 1 1 d .
H7 H 0.2330 -0.0792 0.4356 0.030 Uiso 1 1 calc R
C8 C 0.3151(7) 0.0701(6) 0.5191(4) 0.0196(13) Uani 1 1 d .
H8 H 0.3830 0.0094 0.5407 0.023 Uiso 1 1 calc R
C9 C 0.3845(5) 0.2851(6) 0.6147(3) 0.0155(11) Uani 1 1 d .
C10 C 0.4909(5) 0.2114(6) 0.6603(3) 0.0150(11) Uani 1 1 d .
C11 C 0.4944(6) 0.0709(6) 0.6945(4) 0.0173(12) Uani 1 1 d .
H11 H 0.4274 0.0020 0.6864 0.021 Uiso 1 1 calc R
C12 C 0.6919(5) 0.2053(6) 0.7337(4) 0.0188(12) Uani 1 1 d .
H12 H 0.7732 0.2376 0.7548 0.023 Uiso 1 1 calc R
C13 C 0.6082(5) 0.2892(6) 0.6842(4) 0.0173(11) Uani 1 1 d .
H13 H 0.6245 0.3876 0.6671 0.021 Uiso 1 1 calc R

loop_
_atom_site_aniso_label
_atom_site_aniso_U_11
_atom_site_aniso_U_22
_atom_site_aniso_U_33
_atom_site_aniso_U_23
_atom_site_aniso_U_13
_atom_site_aniso_U_12
Au1 0.01427(15) 0.01162(14) 0.01334(15) -0.00128(7) -0.00213(9) 0.00025(7)
Cl1 0.0270(8) 0.0184(6) 0.0233(7) 0.0010(5) 0.0030(6) -0.0076(6)
Cl2 0.0251(7) 0.0164(6) 0.0211(7) -0.0061(5) -0.0046(6) 0.0012(5)
Cl3 0.0210(8) 0.0262(7) 0.0162(7) 0.0026(5) 0.0015(6) -0.0018(6)
S1 0.0204(8) 0.0156(6) 0.0257(8) 0.0030(5) -0.0034(6) 0.0016(5)
O006 0.023(2) 0.024(2) 0.028(2) -0.0015(18) -0.0052(18) 0.0037(19)
N1 0.019(2) 0.014(2) 0.013(2) 0.0002(17) -0.0006(18) -0.0050(18)
C1 0.014(3) 0.014(3) 0.014(3) -0.0001(19) -0.005(2) -0.001(2)
C2 0.023(3) 0.015(3) 0.016(3) 0.002(2) -0.010(2) 0.000(2)
C3 0.045(5) 0.024(3) 0.018(3) 0.012(2) -0.014(3) -0.014(3)
C4 0.024(3) 0.019(3) 0.011(3) 0.003(2) -0.003(2) -0.002(2)
C5 0.028(3) 0.026(3) 0.016(3) -0.003(2) -0.010(2) -0.004(2)
C6 0.033(4) 0.028(3) 0.018(3) -0.001(3) -0.014(3) -0.012(3)
C7 0.034(4) 0.020(3) 0.019(3) -0.006(2) -0.001(3) -0.007(3)
C8 0.028(4) 0.018(3) 0.013(3) -0.0036(19) 0.005(2) -0.005(2)
C9 0.020(3) 0.014(3) 0.012(2) 0.0018(19) -0.001(2) -0.006(2)
C10 0.018(3) 0.014(2) 0.014(3) -0.0034(19) 0.004(2) 0.000(2)
C11 0.016(3) 0.015(3) 0.020(3) 0.0010(19) -0.004(2) -0.002(2)
C12 0.015(3) 0.017(3) 0.025(3) -0.001(2) 0.001(2) -0.003(2)
C13 0.017(3) 0.014(3) 0.021(3) 0.003(2) 0.001(2) -0.004(2)

loop_
_atom_type_symbol
_atom_type_description
_atom_type_scat_dispersion_real
_atom_type_scat_dispersion_imag
_atom_type_scat_source
C C 0.0033 0.0016 'International Tables Vol C Tables 4.2.6.8 and 6.1.1.4'
H H 0.0000 0.0000 'International Tables Vol C Tables 4.2.6.8 and 6.1.1.4'
Au Au -2.0133 8.8022 'International Tables Vol C Tables 4.2.6.8 and 6.1.1.4'
Cl Cl 0.1484 0.1585 'International Tables Vol C Tables 4.2.6.8 and 6.1.1.4'
N N 0.0061 0.0033 'International Tables Vol C Tables 4.2.6.8 and 6.1.1.4'
O O 0.0106 0.0060 'International Tables Vol C Tables 4.2.6.8 and 6.1.1.4'
S S 0.1246 0.1234 'International Tables Vol C Tables 4.2.6.8 and 6.1.1.4'

loop_
_geom_angle_atom_site_label_1
_geom_angle_atom_site_label_2
_geom_angle_atom_site_label_3
_geom_angle
Cl1 Au1 Cl2 91.50(5)
Cl3 Au1 Cl1 176.18(5)
Cl3 Au1 Cl2 91.12(5)
C1 Au1 Cl1 90.47(17)
C1 Au1 Cl2 176.55(16)
C1 Au1 Cl3 86.77(17)
C11 S1 C12 93.2(3)
C2 O006 H006 109.5
C4 N1 C9 110.0(4)
C8 N1 C4 122.7(5)
C8 N1 C9 127.3(5)
C2 C1 Au1 124.2(4)
C9 C1 Au1 123.4(4)
C9 C1 C2 112.2(5)
O006 C2 C1 113.5(5)
O006 C2 C3 106.5(5)
O006 C2 C4 113.2(5)
C3 C2 C1 113.6(5)
C3 C2 C4 109.7(5)
C4 C2 C1 100.4(4)
C2 C3 H3A 109.5
C2 C3 H3B 109.5
C2 C3 H3C 109.5
H3A C3 H3B 109.5
H3A C3 H3C 109.5
H3B C3 H3C 109.5
N1 C4 C2 109.5(5)
N1 C4 C5 120.3(5)
C5 C4 C2 130.1(6)
C4 C5 H5 120.8
C4 C5 C6 118.4(6)
C6 C5 H5 120.8
C5 C6 H6 120.1
C5 C6 C7 119.8(6)
C7 C6 H6 120.1
C6 C7 H7 119.7
C8 C7 C6 120.5(6)
C8 C7 H7 119.7
N1 C8 C7 118.1(6)
N1 C8 H8 120.9
C7 C8 H8 120.9
C1 C9 N1 107.6(5)
C1 C9 C10 130.6(5)
C10 C9 N1 121.7(5)
C9 C10 C13 121.7(5)
C11 C10 C9 127.3(5)
C11 C10 C13 110.6(5)
S1 C11 H11 123.9
C10 C11 S1 112.2(4)
C10 C11 H11 123.9
S1 C12 H12 124.3
C13 C12 S1 111.4(4)
C13 C12 H12 124.3
C10 C13 H13 123.7
C12 C13 C10 112.7(5)
C12 C13 H13 123.7

loop_
_geom_bond_atom_site_label_1
_geom_bond_atom_site_label_2
_geom_bond_distance
Au1 Cl1 2.2960(14)
Au1 Cl2 2.3559(13)
Au1 Cl3 2.2859(14)
Au1 C1 1.993(5)
S1 C11 1.696(6)
S1 C12 1.704(6)
O006 H006 0.8400
O006 C2 1.435(8)
N1 C4 1.355(7)
N1 C8 1.345(7)
N1 C9 1.473(7)
C1 C2 1.523(8)
C1 C9 1.329(7)
C2 C3 1.512(8)
C2 C4 1.522(8)
C3 H3A 0.9800
C3 H3B 0.9800
C3 H3C 0.9800
C4 C5 1.375(8)
C5 H5 0.9500
C5 C6 1.385(9)
C6 H6 0.9500
C6 C7 1.387(10)
C7 H7 0.9500
C7 C8 1.380(9)
C8 H8 0.9500
C9 C10 1.453(8)
C10 C11 1.379(7)
C10 C13 1.460(8)
C11 H11 0.9500
C12 H12 0.9500
C12 C13 1.362(8)
C13 H13 0.9500
